data_4101794
loop_
_publ_author_name
'Antonio Laguna'
'Tania Lasanta'
'Jos\'e M. L\'opez-de-Luzuriaga'
'Miguel Monge'
'Pan\<ce Naumov'
'M. Elena Olmos'

_publ_section_title
;
 Combining Aurophilic Interactions and Halogen Bonding To Control the
 Luminescence from Bimetallic Gold-Silver Clusters
;
_journal_name_full 'Journal of the American Chemical Society'
_journal_page_first 456
_journal_page_last 457
_journal_paper_doi 10.1021/ja909241m
_journal_volume 132
_journal_year 2010
_chemical_compound_source 'synthesis as described'
_chemical_formula_moiety 'C36 H24 Ag2 Au2 F16 I4 O4'
_chemical_formula_sum 'C36 H24 Ag2 Au2 F16 I4 O4'
_chemical_formula_weight 1941.82
_chemical_name_common '[Au2Ag2(p-C6F4I)4(OCMe2)2] (acet/hex)'
_chemical_name_systematic
;
 ?
;
_space_group_IT_number 15
_symmetry_cell_setting monoclinic
_symmetry_Int_Tables_number 15
_symmetry_space_group_name_Hall '-C 2yc'
_symmetry_space_group_name_H-M 'C 1 2/c 1'
_atom_sites_solution_hydrogens geom
_atom_sites_solution_primary direct
_atom_sites_solution_secondary difmap
_audit_conform_dict_location ftp://ftp.iucr.org/pub/cif_core.dic
_audit_conform_dict_name cif_core.dic
_audit_conform_dict_version 2.3
_audit_creation_date 2009-06-01T18:47:31-00:00
_audit_creation_method 'WinGX routine CIF_UPDATE'
_cell_angle_alpha 90
_cell_angle_beta 104.397(5)
_cell_angle_gamma 90
_cell_formula_units_Z 4
_cell_length_a 30.984(3)
_cell_length_b 7.2879(6)
_cell_length_c 21.4868(11)
_cell_measurement_reflns_used 5336
_cell_measurement_temperature 100(2)
_cell_measurement_theta_max 27.67
_cell_measurement_theta_min 1.36
_cell_measurement_wavelength 0.71073
_cell_volume 4699.5(7)
_computing_cell_refinement 'HKL Scalepack (Otwinowski & Minor 1997)'
_computing_data_collection 'Collect (Bruker AXS BV, 1997-2004)'
_computing_data_reduction 'HKL Denzo and Scalepack (Otwinowski & Minor 1'
_computing_molecular_graphics 'Ortep-3 for Windows (Farrugia, 1997)'
_computing_publication_material 'WinGX publication routines (Farrugia, 1999)'
_computing_structure_refinement 'SHELXL-97 (Sheldrick, 1997)'
_computing_structure_solution 'SHELXS-86 (Sheldrick, 1986)'
_diffrn_ambient_temperature 100(2)
_diffrn_detector 'CCD plate'
_diffrn_detector_area_resol_mean 9
_diffrn_measured_fraction_theta_full 0.971
_diffrn_measured_fraction_theta_max 0.971
_diffrn_measurement_device '95mm CCD camera on \k-goniostat'
_diffrn_measurement_device_type KappaCCD
_diffrn_measurement_method 'CCD rotation images, thick slices'
_diffrn_orient_matrix_type 'by Bruker AXS Collect from scalepack cell'
_diffrn_orient_matrix_UB_11 0.73379E-2
_diffrn_orient_matrix_UB_12 0.315984E-1
_diffrn_orient_matrix_UB_13 0.467453E-1
_diffrn_orient_matrix_UB_21 -0.47891E-2
_diffrn_orient_matrix_UB_22 0.132931
_diffrn_orient_matrix_UB_23 -0.11117E-1
_diffrn_orient_matrix_UB_31 -0.321488E-1
_diffrn_orient_matrix_UB_32 -0.125902E-1
_diffrn_orient_matrix_UB_33 -0.571E-4
_diffrn_radiation_monochromator graphite
_diffrn_radiation_probe x-ray
_diffrn_radiation_type MoK\a
_diffrn_radiation_wavelength 0.71073
_diffrn_reflns_av_R_equivalents 0.0582
_diffrn_reflns_av_unetI/netI 0.108
_diffrn_reflns_limit_h_max 40
_diffrn_reflns_limit_h_min -40
_diffrn_reflns_limit_k_max 8
_diffrn_reflns_limit_k_min -9
_diffrn_reflns_limit_l_max 23
_diffrn_reflns_limit_l_min -27
_diffrn_reflns_number 26561
_diffrn_reflns_theta_full 25.67
_diffrn_reflns_theta_max 25.67
_diffrn_reflns_theta_min 5.15
_diffrn_source 'Enraf Nonius FR590'
_exptl_absorpt_coefficient_mu 9.773
_exptl_absorpt_correction_T_max 0.5857
_exptl_absorpt_correction_T_min 0.4627
_exptl_absorpt_correction_type multi-scan
_exptl_absorpt_process_details Scalepack
_exptl_crystal_colour green
_exptl_crystal_density_diffrn 2.745
_exptl_crystal_density_method 'not measured'
_exptl_crystal_description prism
_exptl_crystal_F_000 3520
_exptl_crystal_size_max 0.1
_exptl_crystal_size_mid 0.05
_exptl_crystal_size_min 0.05
_refine_diff_density_max 5.883
_refine_diff_density_min -2.82
_refine_diff_density_rms 0.411
_refine_ls_extinction_method none
_refine_ls_goodness_of_fit_ref 0.979
_refine_ls_hydrogen_treatment mixed
_refine_ls_matrix_type full
_refine_ls_number_parameters 294
_refine_ls_number_reflns 4331
_refine_ls_number_restraints 86
_refine_ls_restrained_S_all 0.971
_refine_ls_R_factor_all 0.1409
_refine_ls_R_factor_gt 0.0678
_refine_ls_shift/su_max 0.005
_refine_ls_shift/su_mean 0
_refine_ls_structure_factor_coef Fsqd
_refine_ls_weighting_details 'calc w=1/[\s^2^(Fo^2^)+(0.1186P)^2^+0.0000P] where P=(Fo^2^+2Fc^2^)/3'
_refine_ls_weighting_scheme calc
_refine_ls_wR_factor_gt 0.1609
_refine_ls_wR_factor_ref 0.2026
_reflns_number_gt 2391
_reflns_number_total 4331
_reflns_threshold_expression >2sigma(I)
_cod_data_source_file ja909241m_si_001_1.cif
_cod_data_source_block ele98
_cod_original_cell_volume 4699.5(6)
_cod_database_code 4101794

loop_
_symmetry_equiv_pos_as_xyz
'x, y, z'
'-x, y, -z+1/2'
'x+1/2, y+1/2, z'
'-x+1/2, y+1/2, -z+1/2'
'-x, -y, -z'
'x, -y, z-1/2'
'-x+1/2, -y+1/2, -z'
'x+1/2, -y+1/2, z-1/2'

loop_
_atom_site_label
_atom_site_type_symbol
_atom_site_fract_x
_atom_site_fract_y
_atom_site_fract_z
_atom_site_U_iso_or_equiv
_atom_site_adp_type
_atom_site_occupancy
_atom_site_symmetry_multiplicity
_atom_site_calc_flag
_atom_site_refinement_flags
_atom_site_disorder_assembly
_atom_site_disorder_group
Au1 Au 0 0.44663(14) 0.25 0.0294(3) Uani 1 2 d S . .
Au2 Au 0 -0.17119(13) 0.25 0.0281(3) Uani 1 2 d S . .
Ag Ag -0.00361(5) 0.14011(19) 0.17987(6) 0.0316(4) Uani 1 1 d . . .
C1 C 0.0427(6) 0.4352(19) 0.1914(7) 0.030(4) Uani 1 1 d DU . .
C2 C 0.0871(6) 0.3875(17) 0.2181(7) 0.028(4) Uani 1 1 d DU . .
C3 C 0.1192(6) 0.4048(18) 0.1839(7) 0.027(3) Uani 1 1 d DU . .
C4 C 0.1102(6) 0.467(2) 0.1211(7) 0.032(4) Uani 1 1 d DU . .
C5 C 0.0665(6) 0.518(2) 0.0954(8) 0.031(4) Uani 1 1 d DU . .
C6 C 0.0343(6) 0.501(3) 0.1292(8) 0.033(4) Uani 1 1 d DU . .
F1 F 0.1023(4) 0.3241(14) 0.2789(4) 0.037(3) Uani 1 1 d DU . .
F2 F 0.1627(4) 0.3548(14) 0.2121(5) 0.041(3) Uani 1 1 d DU . .
I3 I 0.15776(4) 0.50072(19) 0.06983(6) 0.0390(4) Uani 1 1 d D . .
F4 F 0.0539(4) 0.5831(16) 0.0353(5) 0.041(3) Uani 1 1 d DU . .
F5 F -0.0083(4) 0.5513(16) 0.1012(5) 0.040(3) Uani 1 1 d DU . .
C11 C 0.0683(6) -0.1650(19) 0.2620(6) 0.029(4) Uani 1 1 d DU . .
C12 C 0.0980(6) -0.2103(17) 0.3195(8) 0.030(4) Uani 1 1 d DU . .
C13 C 0.1433(6) -0.2075(18) 0.3276(7) 0.026(3) Uani 1 1 d DU . .
C14 C 0.1611(6) -0.159(2) 0.2780(6) 0.026(4) Uani 1 1 d DU . .
C15 C 0.1333(6) -0.112(3) 0.2208(8) 0.033(4) Uani 1 1 d DU . .
C16 C 0.0879(6) -0.116(2) 0.2135(8) 0.033(4) Uani 1 1 d DU . .
F6 F 0.0826(4) -0.2579(16) 0.3711(4) 0.040(3) Uani 1 1 d DU . .
F7 F 0.1694(4) -0.2542(18) 0.3855(5) 0.047(3) Uani 1 1 d DU . .
I8 I 0.23055(5) -0.1527(2) 0.29022(7) 0.0446(4) Uani 1 1 d D . .
F9 F 0.1495(4) -0.0650(16) 0.1696(5) 0.041(3) Uani 1 1 d DU . .
F10 F 0.0623(4) -0.0726(16) 0.1553(5) 0.042(3) Uani 1 1 d DU . .
O1 O -0.0262(5) 0.0550(19) 0.0763(6) 0.042(3) Uani 1 1 d U . .
C21 C -0.0664(7) 0.055(3) 0.0430(9) 0.037(4) Uani 1 1 d U . .
C22 C -0.1001(8) 0.140(4) 0.0709(9) 0.063(7) Uani 1 1 d U . .
H22A H -0.0934 0.1142 0.1161 0.095 Uiso 1 1 calc R . .
H22B H -0.129 0.0917 0.0504 0.095 Uiso 1 1 calc R . .
H22C H -0.1001 0.2706 0.0645 0.095 Uiso 1 1 calc R . .
C23 C -0.0764(8) -0.041(4) -0.0152(10) 0.066(8) Uani 1 1 d U . .
H23A H -0.0819 -0.1676 -0.0072 0.1 Uiso 1 1 calc R . .
H23B H -0.0518 -0.0326 -0.0347 0.1 Uiso 1 1 calc R . .
H23C H -0.1025 0.0108 -0.0435 0.1 Uiso 1 1 calc R . .
O2 O -0.2866(7) 0.076(3) -0.0138(8) 0.104(8) Uani 1 1 d U . .
C24 C -0.2660(9) 0.069(3) -0.0505(9) 0.048(5) Uani 1 1 d U . .
C25 C -0.2832(11) 0.170(3) -0.1126(12) 0.085(9) Uani 1 1 d U . .
H25A H -0.3101 0.234 -0.1115 0.127 Uiso 1 1 calc R . .
H25B H -0.2893 0.0843 -0.1476 0.127 Uiso 1 1 calc R . .
H25C H -0.2613 0.2569 -0.1185 0.127 Uiso 1 1 calc R . .
C26 C -0.2220(10) -0.019(4) -0.0442(14) 0.092(10) Uani 1 1 d U . .
H26A H -0.2084 -0.0419 0.0003 0.137 Uiso 1 1 calc R . .
H26B H -0.2033 0.0613 -0.0615 0.137 Uiso 1 1 calc R . .
H26C H -0.2259 -0.1325 -0.0675 0.137 Uiso 1 1 calc R . .

loop_
_atom_site_aniso_label
_atom_site_aniso_U_11
_atom_site_aniso_U_22
_atom_site_aniso_U_33
_atom_site_aniso_U_23
_atom_site_aniso_U_13
_atom_site_aniso_U_12
Au1 0.0339(7) 0.0254(6) 0.0293(6) 0 0.0089(5) 0
Au2 0.0271(6) 0.0255(6) 0.0310(6) 0 0.0059(5) 0
Ag 0.0444(10) 0.0221(8) 0.0259(8) -0.0001(6) 0.0041(7) -0.0005(7)
C1 0.026(7) 0.023(10) 0.038(8) 0.007(8) 0.002(6) -0.007(8)
C2 0.034(7) 0.021(10) 0.028(8) -0.003(7) 0.006(6) -0.008(8)
C3 0.040(8) 0.014(9) 0.026(7) -0.001(7) 0.008(6) -0.001(8)
C4 0.030(8) 0.047(13) 0.014(7) -0.015(7) -0.004(6) -0.010(8)
C5 0.032(8) 0.030(11) 0.032(8) 0.007(8) 0.007(6) 0.003(9)
C6 0.029(8) 0.033(11) 0.036(8) 0.000(8) 0.006(6) -0.012(8)
F1 0.034(6) 0.054(8) 0.021(5) 0.010(4) 0.004(4) 0.005(5)
F2 0.034(6) 0.042(7) 0.049(7) 0.015(5) 0.014(5) 0.008(5)
I3 0.0366(8) 0.0430(8) 0.0385(8) 0.0028(6) 0.0116(6) -0.0016(6)
F4 0.037(7) 0.055(8) 0.035(5) 0.011(5) 0.014(5) 0.010(6)
F5 0.032(6) 0.050(7) 0.039(6) 0.006(5) 0.012(5) 0.010(5)
C11 0.026(8) 0.025(10) 0.032(7) 0.001(7) 0.004(6) 0.003(8)
C12 0.032(7) 0.023(9) 0.035(8) 0.004(8) 0.005(6) 0.005(9)
C13 0.028(7) 0.020(9) 0.025(7) 0.000(7) -0.002(6) 0.007(8)
C14 0.025(8) 0.026(10) 0.026(7) -0.004(7) 0.003(6) 0.002(8)
C15 0.040(7) 0.038(12) 0.022(7) 0.005(8) 0.008(6) -0.001(10)
C16 0.034(7) 0.035(12) 0.026(7) -0.012(8) 0.002(6) -0.016(9)
F6 0.042(7) 0.045(7) 0.035(5) 0.007(5) 0.015(5) 0.002(6)
F7 0.038(7) 0.068(9) 0.027(5) 0.009(6) -0.003(5) -0.001(6)
I8 0.0280(8) 0.0506(9) 0.0546(9) 0.0029(7) 0.0092(7) 0.0014(7)
F9 0.042(7) 0.053(7) 0.031(5) 0.008(5) 0.017(5) 0.003(6)
F10 0.044(7) 0.053(7) 0.028(5) 0.003(5) 0.008(5) -0.006(6)
O1 0.038(7) 0.047(9) 0.034(8) 0.001(6) -0.005(6) -0.012(7)
C21 0.047(10) 0.033(11) 0.027(10) -0.007(8) 0.002(7) -0.018(9)
C22 0.041(11) 0.13(2) 0.019(11) 0.008(11) 0.003(10) 0.003(13)
C23 0.068(17) 0.10(2) 0.033(11) -0.033(11) 0.007(10) -0.061(15)
O2 0.107(15) 0.16(2) 0.067(10) -0.054(11) 0.066(11) -0.095(14)
C24 0.063(14) 0.057(15) 0.027(10) -0.006(9) 0.018(9) -0.014(11)
C25 0.12(3) 0.057(18) 0.049(12) 0.007(11) -0.021(14) -0.010(15)
C26 0.073(16) 0.07(2) 0.11(2) -0.044(16) -0.022(14) 0.011(14)

loop_
_atom_type_symbol
_atom_type_description
_atom_type_scat_dispersion_real
_atom_type_scat_dispersion_imag
_atom_type_scat_source
C C 0.0033 0.0016 'International Tables Vol C Tables 4.2.6.8 and 6.1.1.4'
H H 0 0 'International Tables Vol C Tables 4.2.6.8 and 6.1.1.4'
Ag Ag -0.8971 1.1015 'International Tables Vol C Tables 4.2.6.8 and 6.1.1.4'
Au Au -2.0133 8.8022 'International Tables Vol C Tables 4.2.6.8 and 6.1.1.4'
F F 0.0171 0.0103 'International Tables Vol C Tables 4.2.6.8 and 6.1.1.4'
I I -0.4742 1.8119 'International Tables Vol C Tables 4.2.6.8 and 6.1.1.4'
O O 0.0106 0.006 'International Tables Vol C Tables 4.2.6.8 and 6.1.1.4'

loop_
_geom_angle_atom_site_label_1
_geom_angle_atom_site_label_2
_geom_angle_atom_site_label_3
_geom_angle
_geom_angle_site_symmetry_1
_geom_angle_site_symmetry_3
_geom_angle_publ_flag
C1 Au1 C1 175.3(8) 2 . ?
C1 Au1 Ag 111.7(4) 2 . ?
C1 Au1 Ag 64.0(4) . . ?
C1 Au1 Ag 64.0(4) 2 2 ?
C1 Au1 Ag 111.7(4) . 2 ?
Ag Au1 Ag 67.16(6) . 2 ?
C1 Au1 Au2 92.3(4) 2 1_565 ?
C1 Au1 Au2 92.3(4) . 1_565 ?
Ag Au1 Au2 146.42(3) . 1_565 ?
Ag Au1 Au2 146.42(3) 2 1_565 ?
C11 Au2 C11 177.5(8) . 2 ?
C11 Au2 Ag 90.8(4) . 2 ?
C11 Au2 Ag 87.2(4) 2 2 ?
C11 Au2 Ag 87.2(4) . . ?
C11 Au2 Ag 90.8(4) 2 . ?
Ag Au2 Ag 66.35(6) 2 . ?
C11 Au2 Au1 91.2(4) . 1_545 ?
C11 Au2 Au1 91.2(4) 2 1_545 ?
Ag Au2 Au1 146.83(3) 2 1_545 ?
Ag Au2 Au1 146.83(3) . 1_545 ?
O1 Ag C1 110.9(5) . . ?
O1 Ag Au1 138.2(4) . . ?
C1 Ag Au1 45.8(4) . . ?
O1 Ag Au2 106.2(4) . . ?
C1 Ag Au2 134.7(3) . . ?
Au1 Ag Au2 113.25(5) . . ?
O1 Ag Ag 158.8(4) . 2 ?
C1 Ag Ag 90.2(4) . 2 ?
Au1 Ag Ag 56.42(3) . 2 ?
Au2 Ag Ag 56.83(3) . 2 ?
C6 C1 C2 114.4(18) . . ?
C6 C1 Au1 126.0(12) . . ?
C2 C1 Au1 118.7(11) . . ?
C6 C1 Ag 103.3(10) . . ?
C2 C1 Ag 107.6(7) . . ?
Au1 C1 Ag 70.2(5) . . ?
F1 C2 C3 114.9(15) . . ?
F1 C2 C1 123.5(16) . . ?
C3 C2 C1 121.6(15) . . ?
C2 C3 C4 123.6(16) . . ?
C2 C3 F2 119.7(14) . . ?
C4 C3 F2 116.7(15) . . ?
C3 C4 C5 114.7(18) . . ?
C3 C4 I3 124.4(12) . . ?
C5 C4 I3 120.8(12) . . ?
F4 C5 C6 117.8(15) . . ?
F4 C5 C4 120.3(16) . . ?
C6 C5 C4 121.9(16) . . ?
F5 C6 C5 119.4(15) . . ?
F5 C6 C1 116.8(16) . . ?
C5 C6 C1 123.8(16) . . ?
C16 C11 C12 114.7(18) . . ?
C16 C11 Au2 122.8(12) . . ?
C12 C11 Au2 122.5(12) . . ?
F6 C12 C13 117.2(14) . . ?
F6 C12 C11 120.1(16) . . ?
C13 C12 C11 122.7(15) . . ?
F7 C13 C14 121.4(16) . . ?
F7 C13 C12 118.2(14) . . ?
C14 C13 C12 120.4(15) . . ?
C15 C14 C13 119.0(18) . . ?
C15 C14 I8 120.5(12) . . ?
C13 C14 I8 120.5(12) . . ?
C14 C15 F9 121.0(16) . . ?
C14 C15 C16 120.0(16) . . ?
F9 C15 C16 119.0(14) . . ?
F10 C16 C15 117.0(15) . . ?
F10 C16 C11 119.7(16) . . ?
C15 C16 C11 123.3(16) . . ?
C21 O1 Ag 125.3(13) . . ?
O1 C21 C23 118(2) . . ?
O1 C21 C22 117.8(17) . . ?
C23 C21 C22 124(2) . . ?
O2 C24 C26 128(3) . . ?
O2 C24 C25 118(3) . . ?
C26 C24 C25 114(2) . . ?

loop_
_geom_bond_atom_site_label_1
_geom_bond_atom_site_label_2
_geom_bond_distance
_geom_bond_site_symmetry_2
_geom_bond_publ_flag
Au1 C1 2.04(2) 2 ?
Au1 C1 2.04(2) . ?
Au1 Ag 2.6814(16) . ?
Au1 Ag 2.6814(16) 2 ?
Au1 Au2 2.7853(14) 1_565 ?
Au2 C11 2.068(19) . ?
Au2 C11 2.069(19) 2 ?
Au2 Ag 2.7105(16) 2 ?
Au2 Ag 2.7105(16) . ?
Au2 Au1 2.7853(14) 1_545 ?
Ag O1 2.248(12) . ?
Ag C1 2.563(15) . ?
Ag Ag 2.966(3) 2 ?
C1 C6 1.381(19) . ?
C1 C2 1.395(19) . ?
C2 F1 1.355(18) . ?
C2 C3 1.38(2) . ?
C3 C4 1.382(18) . ?
C3 F2 1.38(2) . ?
C4 C5 1.383(18) . ?
C4 I3 2.062(19) . ?
C5 F4 1.339(18) . ?
C5 C6 1.38(2) . ?
C6 F5 1.36(2) . ?
C11 C16 1.377(19) . ?
C11 C12 1.384(19) . ?
C12 F6 1.355(19) . ?
C12 C13 1.37(2) . ?
C13 F7 1.349(18) . ?
C13 C14 1.363(18) . ?
C14 C15 1.356(18) . ?
C14 I8 2.103(19) . ?
C15 F9 1.363(19) . ?
C15 C16 1.37(2) . ?
C16 F10 1.343(19) . ?
O1 C21 1.27(2) . ?
C21 C23 1.40(3) . ?
C21 C22 1.47(3) . ?
O2 C24 1.13(2) . ?
C24 C26 1.48(3) . ?
C24 C25 1.50(3) . ?
